data_1544262
loop_
_publ_author_name
'Xu, Pan'
'Wang, Guoqiang'
'Wu, Zhongkai'
'li, Shuhua'
'Zhu, Chengjian'

_publ_section_title
;
 Rh(iii)-catalyzed double C--H activation of aldehyde hydrazones: a route
 for functionalized 1H-indazole synthesis
;
_journal_issue 2
_journal_name_full 'Chem. Sci.'
_journal_page_first 1303
_journal_paper_doi 10.1039/C6SC03888C
_journal_volume 8
_journal_year 2017
_chemical_formula_sum 'C13 H10 N2 O2'
_chemical_formula_weight 226.23
_chemical_name_systematic
; 
 ? 
;
_space_group_IT_number 19
_symmetry_cell_setting Orthorhombic'
_symmetry_space_group_name_Hall 'P 2ac 2ab'
_symmetry_space_group_name_H-M 'P 21 21 21'
_atom_sites_solution_hydrogens geom
_atom_sites_solution_primary direct
_atom_sites_solution_secondary difmap
_audit_creation_method SHELXL-97
_audit_update_record
;
2016-08-19 deposited with the CCDC.
2016-10-07 downloaded from the CCDC.
;
_cell_angle_alpha 90.00
_cell_angle_beta 90.00
_cell_angle_gamma 90.00
_cell_formula_units_Z 4
_cell_length_a 5.2167(7)
_cell_length_b 10.4562(12)
_cell_length_c 18.815(3)
_cell_measurement_reflns_used 4060
_cell_measurement_temperature 296(2)
_cell_measurement_theta_max 27.74
_cell_measurement_theta_min 2.23
_cell_volume 1026.3(2)
_computing_cell_refinement 'Bruker SAINT'
_computing_data_collection 'Bruker APEX2'
_computing_data_reduction 'Bruker SAINT'
_computing_molecular_graphics 'Bruker SHELXTL'
_computing_publication_material 'Bruker SHELXTL'
_computing_structure_refinement 'SHELXL-2014 (Sheldrick 2014)'
_computing_structure_solution 'SHELXS-97 (Sheldrick 2008)'
_diffrn_ambient_temperature 296(2)
_diffrn_measured_fraction_theta_full 0.996
_diffrn_measured_fraction_theta_max 0.996
_diffrn_measurement_device_type 'Bruker APEX-II CCD'
_diffrn_measurement_method '\f and \w scans'
_diffrn_radiation_monochromator graphite
_diffrn_radiation_source 'fine-focus sealed tube'
_diffrn_radiation_type MoK\a
_diffrn_radiation_wavelength 0.71073
_diffrn_reflns_av_R_equivalents 0.0310
_diffrn_reflns_av_sigmaI/netI 0.0302
_diffrn_reflns_limit_h_max 6
_diffrn_reflns_limit_h_min -5
_diffrn_reflns_limit_k_max 11
_diffrn_reflns_limit_k_min -12
_diffrn_reflns_limit_l_max 22
_diffrn_reflns_limit_l_min -20
_diffrn_reflns_number 6066
_diffrn_reflns_theta_full 25.00
_diffrn_reflns_theta_max 25.00
_diffrn_reflns_theta_min 2.23
_exptl_absorpt_coefficient_mu 0.101
_exptl_absorpt_correction_T_max 0.9781
_exptl_absorpt_correction_T_min 0.9722
_exptl_absorpt_correction_type multi-scan
_exptl_absorpt_process_details SADABS
_exptl_crystal_colour colorless
_exptl_crystal_density_diffrn 1.464
_exptl_crystal_density_method 'not measured'
_exptl_crystal_description block
_exptl_crystal_F_000 472
_exptl_crystal_size_max 0.28
_exptl_crystal_size_mid 0.26
_exptl_crystal_size_min 0.22
_refine_diff_density_max 0.163
_refine_diff_density_min -0.201
_refine_diff_density_rms 0.050
_refine_ls_abs_structure_details 'Flack H D (1983), Acta Cryst. A39, 876-881'
_refine_ls_abs_structure_Flack -1.3(15)
_refine_ls_extinction_method none
_refine_ls_goodness_of_fit_ref 1.146
_refine_ls_hydrogen_treatment mixed
_refine_ls_matrix_type full
_refine_ls_number_parameters 154
_refine_ls_number_reflns 1816
_refine_ls_number_restraints 0
_refine_ls_restrained_S_all 1.146
_refine_ls_R_factor_all 0.0379
_refine_ls_R_factor_gt 0.0350
_refine_ls_shift/su_max 0.000
_refine_ls_shift/su_mean 0.000
_refine_ls_structure_factor_coef Fsqd
_refine_ls_weighting_details 'calc w=1/[\s^2^(Fo^2^)+(0.0363P)^2^+0.2976P] where P=(Fo^2^+2Fc^2^)/3'
_refine_ls_weighting_scheme calc
_refine_ls_wR_factor_gt 0.0828
_refine_ls_wR_factor_ref 0.0838
_reflns_number_gt 1714
_reflns_number_total 1816
_reflns_threshold_expression >2sigma(I)
_cod_data_source_file c6sc03888c2.cif
_cod_data_source_block 20160628zcj_0m_a
_cod_depositor_comments
;
The following automatic conversions were performed:

'_exptl_absorpt_correction_type' value 'MULTI-SCAN' changed to
'multi-scan' according to
/usr/data/users/saulius/crontab/automatic-downloads/rss-feeds/RSC/lib/dictionaries/cif_core.dic
dictionary named 'cif_core.dic' version 2.4.2 from 2011-04-26.

Automatic conversion script
Id: cif_fix_values 4268 2015-11-12 08:31:59Z antanas 

 Adding full bibliography for 1544262.cif.
;
_cod_original_sg_symbol_H-M P2(1)2(1)2(1)
_cod_database_code 1544262

loop_
_symmetry_equiv_pos_as_xyz
'x, y, z'
'-x+1/2, -y, z+1/2'
'-x, y+1/2, -z+1/2'
'x+1/2, -y+1/2, -z'

loop_
_atom_site_label
_atom_site_type_symbol
_atom_site_fract_x
_atom_site_fract_y
_atom_site_fract_z
_atom_site_U_iso_or_equiv
_atom_site_adp_type
_atom_site_occupancy
_atom_site_symmetry_multiplicity
_atom_site_calc_flag
_atom_site_refinement_flags
O2 O 0.8041(3) 0.31444(12) 0.62019(7) 0.0233(3) Uani 1 1 d .
O1 O 0.5968(3) 0.95123(13) 0.67466(7) 0.0262(3) Uani 1 1 d .
N2 N 0.8039(3) 0.57173(14) 0.66503(8) 0.0192(4) Uani 1 1 d .
N1 N 0.7645(3) 0.69819(14) 0.67768(8) 0.0203(4) Uani 1 1 d .
C5 C 0.5716(4) 0.73256(17) 0.63414(9) 0.0177(4) Uani 1 1 d .
C7 C 0.2963(4) 0.59566(17) 0.54020(9) 0.0200(4) Uani 1 1 d .
H7 H 0.1850 0.6577 0.5228 0.024 Uiso 1 1 calc R
C12 C 0.9912(4) 0.48666(18) 0.69707(10) 0.0221(4) Uani 1 1 d .
H12A H 1.0191 0.5095 0.7464 0.026 Uiso 1 1 calc R
H12B H 1.1534 0.4924 0.6720 0.026 Uiso 1 1 calc R
C13 C 0.6418(3) 0.52684(18) 0.61502(9) 0.0176(4) Uani 1 1 d .
C6 C 0.4826(4) 0.62583(17) 0.59223(9) 0.0180(4) Uani 1 1 d .
C4 C 0.4686(4) 0.86123(17) 0.63441(9) 0.0191(4) Uani 1 1 d .
C10 C 0.6307(4) 0.40018(18) 0.59161(10) 0.0196(4) Uani 1 1 d .
C8 C 0.2849(4) 0.47139(18) 0.51606(10) 0.0225(4) Uani 1 1 d .
H8 H 0.1634 0.4508 0.4817 0.027 Uiso 1 1 calc R
C9 C 0.4507(4) 0.37266(18) 0.54121(10) 0.0224(4) Uani 1 1 d .
H9 H 0.4362 0.2900 0.5233 0.027 Uiso 1 1 calc R
C1 C 0.2549(4) 1.04549(18) 0.62505(10) 0.0256(5) Uani 1 1 d .
H1 H 0.1339 1.1067 0.6123 0.031 Uiso 1 1 calc R
C3 C 0.2601(4) 0.91465(18) 0.60391(10) 0.0240(5) Uani 1 1 d .
H3 H 0.1422 0.8737 0.5746 0.029 Uiso 1 1 calc R
C11 C 0.8835(4) 0.35140(19) 0.69172(10) 0.0250(5) Uani 1 1 d .
H11A H 1.0127 0.2916 0.7082 0.030 Uiso 1 1 calc R
H11B H 0.7371 0.3443 0.7233 0.030 Uiso 1 1 calc R
C2 C 0.4590(4) 1.06252(18) 0.66702(11) 0.0280(5) Uani 1 1 d .
H2 H 0.5023 1.1398 0.6883 0.034 Uiso 1 1 calc R

loop_
_atom_site_aniso_label
_atom_site_aniso_U_11
_atom_site_aniso_U_22
_atom_site_aniso_U_33
_atom_site_aniso_U_23
_atom_site_aniso_U_13
_atom_site_aniso_U_12
O2 0.0256(8) 0.0206(7) 0.0236(7) 0.0014(5) 0.0001(6) 0.0047(6)
O1 0.0280(8) 0.0209(8) 0.0297(7) -0.0052(6) -0.0023(7) -0.0044(6)
N2 0.0177(9) 0.0200(9) 0.0199(8) 0.0027(6) -0.0004(7) -0.0006(7)
N1 0.0210(9) 0.0204(9) 0.0194(8) 0.0008(6) -0.0008(8) -0.0036(7)
C5 0.0172(10) 0.0212(9) 0.0146(8) 0.0021(7) 0.0003(8) -0.0032(7)
C7 0.0204(10) 0.0226(10) 0.0171(9) 0.0029(7) -0.0010(8) -0.0005(8)
C12 0.0173(10) 0.0297(11) 0.0192(9) 0.0024(8) -0.0025(8) 0.0023(9)
C13 0.0151(10) 0.0217(10) 0.0161(9) 0.0018(7) 0.0018(8) -0.0015(8)
C6 0.0185(10) 0.0180(9) 0.0176(9) 0.0015(7) 0.0035(8) -0.0033(8)
C4 0.0224(10) 0.0192(9) 0.0156(9) -0.0012(7) 0.0022(8) -0.0062(8)
C10 0.0188(10) 0.0212(11) 0.0189(9) 0.0034(7) 0.0042(8) 0.0004(8)
C8 0.0234(10) 0.0250(10) 0.0191(9) -0.0003(7) -0.0055(9) -0.0052(9)
C9 0.0250(11) 0.0190(10) 0.0232(10) -0.0023(8) 0.0010(9) -0.0044(9)
C1 0.0297(12) 0.0224(10) 0.0247(10) 0.0018(7) 0.0051(10) 0.0050(10)
C3 0.0252(12) 0.0223(10) 0.0246(10) -0.0013(8) -0.0033(9) -0.0004(9)
C11 0.0251(11) 0.0292(12) 0.0208(10) 0.0056(8) -0.0006(9) 0.0048(9)
C2 0.0338(12) 0.0149(10) 0.0353(11) -0.0044(8) 0.0066(11) -0.0033(9)

loop_
_atom_type_symbol
_atom_type_description
_atom_type_scat_dispersion_real
_atom_type_scat_dispersion_imag
_atom_type_scat_source
C C 0.0033 0.0016 'International Tables Vol C Tables 4.2.6.8 and 6.1.1.4'
H H 0.0000 0.0000 'International Tables Vol C Tables 4.2.6.8 and 6.1.1.4'
N N 0.0061 0.0033 'International Tables Vol C Tables 4.2.6.8 and 6.1.1.4'
O O 0.0106 0.0060 'International Tables Vol C Tables 4.2.6.8 and 6.1.1.4'

loop_
_geom_angle_atom_site_label_1
_geom_angle_atom_site_label_2
_geom_angle_atom_site_label_3
_geom_angle
C10 O2 C11 111.87(14)
C2 O1 C4 105.44(15)
C13 N2 N1 111.45(15)
C13 N2 C12 119.87(16)
N1 N2 C12 128.68(16)
C5 N1 N2 105.44(14)
N1 C5 C6 111.49(16)
N1 C5 C4 121.52(16)
C6 C5 C4 126.94(16)
C8 C7 C6 117.89(17)
C8 C7 H7 121.1
C6 C7 H7 121.1
N2 C12 C11 107.01(16)
N2 C12 H12A 110.3
C11 C12 H12A 110.3
N2 C12 H12B 110.3
C11 C12 H12B 110.3
H12A C12 H12B 108.6
N2 C13 C6 109.24(16)
N2 C13 C10 125.14(17)
C6 C13 C10 125.60(17)
C13 C6 C7 117.14(16)
C13 C6 C5 102.38(16)
C7 C6 C5 140.47(17)
C3 C4 O1 109.94(16)
C3 C4 C5 132.93(18)
O1 C4 C5 117.09(16)
C9 C10 O2 125.70(17)
C9 C10 C13 116.57(17)
O2 C10 C13 117.72(17)
C7 C8 C9 123.14(18)
C7 C8 H8 118.4
C9 C8 H8 118.4
C10 C9 C8 119.64(17)
C10 C9 H9 120.2
C8 C9 H9 120.2
C2 C1 C3 106.09(18)
C2 C1 H1 127.0
C3 C1 H1 127.0
C4 C3 C1 107.10(18)
C4 C3 H3 126.4
C1 C3 H3 126.4
O2 C11 C12 114.25(15)
O2 C11 H11A 108.7
C12 C11 H11A 108.7
O2 C11 H11B 108.7
C12 C11 H11B 108.7
H11A C11 H11B 107.6
C1 C2 O1 111.42(16)
C1 C2 H2 124.3
O1 C2 H2 124.3

loop_
_geom_bond_atom_site_label_1
_geom_bond_atom_site_label_2
_geom_bond_distance
O2 C10 1.382(2)
O2 C11 1.460(2)
O1 C2 1.375(2)
O1 C4 1.381(2)
N2 C13 1.349(2)
N2 N1 1.359(2)
N2 C12 1.452(2)
N1 C5 1.346(2)
C5 C6 1.443(3)
C5 C4 1.449(3)
C7 C8 1.378(3)
C7 C6 1.415(3)
C7 H7 0.9300
C12 C11 1.525(3)
C12 H12A 0.9700
C12 H12B 0.9700
C13 C6 1.395(3)
C13 C10 1.397(3)
C4 C3 1.351(3)
C10 C9 1.365(3)
C8 C9 1.428(3)
C8 H8 0.9300
C9 H9 0.9300
C1 C2 1.338(3)
C1 C3 1.425(3)
C1 H1 0.9300
C3 H3 0.9300
C11 H11A 0.9700
C11 H11B 0.9700
C2 H2 0.9300
